data_4061556
_journal_name_full Organometallics
_journal_year 2005
_chemical_formula_sum 'C33.25 H18.5 Cl0.5 Fe6 O18 S9'
_chemical_formula_weight 1347.35
_space_group_IT_number 2
_symmetry_cell_setting triclinic
_symmetry_space_group_name_Hall '-P 1'
_symmetry_space_group_name_H-M 'P -1'
_cell_angle_alpha 64.381(7)
_cell_angle_beta 70.868(7)
_cell_angle_gamma 81.534(8)
_cell_formula_units_Z 2
_cell_length_a 13.612(5)
_cell_length_b 14.753(6)
_cell_length_c 15.879(6)
_cell_measurement_temperature 293(2)
_cell_volume 2716.4(18)
_diffrn_ambient_temperature 293(2)
_exptl_crystal_density_diffrn 1.647
_cod_duplicate_entry 4060085
_cod_depositor_comments
;
The following automatic conversions were performed:
'_symmetry_cell_setting' value 'Triclinic' changed to 'triclinic'
according to '/home/saulius/struct/CIF-dictionaries/cif_core.dic'
dictionary named 'cif_core.dic' version 2.4.1 from 2010-06-29.

Automatic conversion script
Id: cif_fix_enum 1527 2010-12-29 10:47:43Z saulius 
;
_cod_original_formula_sum 'C33.25 H18.50 Cl0.50 Fe6 O18 S9'
_cod_database_code 4061556

loop_
_symmetry_equiv_pos_as_xyz
'x, y, z'
'-x, -y, -z'

loop_
_atom_site_label
_atom_site_type_symbol
_atom_site_fract_x
_atom_site_fract_y
_atom_site_fract_z
_atom_site_U_iso_or_equiv
_atom_site_adp_type
_atom_site_occupancy
_atom_site_symmetry_multiplicity
_atom_site_calc_flag
_atom_site_refinement_flags
_atom_site_disorder_assembly
_atom_site_disorder_group
Fe1 Fe 0.21725(9) 1.03009(12) 1.20434(10) 0.0584(4) Uani 1 1 d . . .
Fe2 Fe 0.29169(12) 0.85567(13) 1.30155(10) 0.0713(5) Uani 1 1 d . A .
Fe3 Fe 0.41814(11) 0.80485(12) 0.72429(12) 0.0727(5) Uani 1 1 d . . .
Fe4 Fe 0.32889(11) 0.66325(12) 0.71782(11) 0.0668(5) Uani 1 1 d . B .
Fe5 Fe 0.25629(11) 1.26887(12) 0.68217(10) 0.0676(5) Uani 1 1 d . . .
Fe6 Fe 0.06929(13) 1.34523(12) 0.69655(13) 0.0787(5) Uani 1 1 d . C .
S1 S 0.21082(19) 0.8857(2) 1.18883(17) 0.0609(7) Uani 1 1 d . A .
S2 S 0.2928(2) 0.7024(2) 0.84721(19) 0.0609(7) Uani 1 1 d . B .
S3 S 0.1090(2) 1.18187(19) 0.74021(18) 0.0630(7) Uani 1 1 d . C .
C19 C 0.2373(7) 0.9019(7) 1.0035(6) 0.049(2) Uani 1 1 d . A .
C20 C 0.2278(7) 0.8262(7) 0.9757(6) 0.055(2) Uani 1 1 d . . .
H20A H 0.2570 0.7630 1.0019 0.066 Uiso 1 1 calc R . .
C21 C 0.1736(6) 0.8470(7) 0.9075(6) 0.047(2) Uani 1 1 d . B .
C22 C 0.1259(6) 0.9385(7) 0.8747(6) 0.047(2) Uani 1 1 d . . .
H22A H 0.0886 0.9507 0.8311 0.056 Uiso 1 1 calc R . .
C23 C 0.1304(6) 1.0134(6) 0.9031(6) 0.045(2) Uani 1 1 d . C .
C24 C 0.1882(6) 0.9940(7) 0.9664(6) 0.050(2) Uani 1 1 d . . .
H24A H 0.1946 1.0442 0.9848 0.060 Uiso 1 1 calc R . .
C25 C 0.2969(7) 0.8802(8) 1.0755(7) 0.065(3) Uani 1 1 d . . .
H25A H 0.3520 0.9290 1.0469 0.078 Uiso 1 1 calc R A .
H25B H 0.3285 0.8139 1.0896 0.078 Uiso 1 1 calc R . .
C26 C 0.1679(7) 0.7675(7) 0.8725(7) 0.059(2) Uani 1 1 d . . .
H26A H 0.1466 0.7991 0.8134 0.071 Uiso 1 1 calc R B .
H26B H 0.1155 0.7185 0.9219 0.071 Uiso 1 1 calc R . .
C27 C 0.0699(7) 1.1100(7) 0.8715(6) 0.055(2) Uani 1 1 d . . .
H27A H 0.0794 1.1507 0.9025 0.066 Uiso 1 1 calc R C .
H27B H -0.0035 1.0947 0.8938 0.066 Uiso 1 1 calc R . .
S4 S 0.1253(2) 0.8499(3) 1.3992(2) 0.0705(11) Uani 0.880(6) 1 d PDU A 1
S5 S -0.0134(2) 1.0259(3) 1.3469(2) 0.0680(10) Uani 0.880(6) 1 d PDU A 1
C28 C 0.1007(7) 0.9642(9) 1.3240(7) 0.053(3) Uani 0.880(6) 1 d PDU A 1
C29 C -0.0961(8) 0.9389(11) 1.4620(8) 0.087(4) Uani 0.880(6) 1 d PDU A 1
H29A H -0.1623 0.9701 1.4788 0.131 Uiso 0.880(6) 1 calc PR A 1
H29B H -0.0638 0.9211 1.5125 0.131 Uiso 0.880(6) 1 calc PR A 1
H29C H -0.1060 0.8794 1.4555 0.131 Uiso 0.880(6) 1 calc PR A 1
S4' S 0.066(2) 1.0192(18) 1.3052(18) 0.069(7) Uani 0.120(6) 1 d PDU A 2
S5' S 0.046(2) 0.824(2) 1.4765(18) 0.101(9) Uani 0.120(6) 1 d PDU A 2
C28' C 0.114(3) 0.913(4) 1.369(5) 0.072(14) Uani 0.120(6) 1 d PDU A 2
C29' C -0.091(2) 0.849(7) 1.481(6) 0.12(3) Uani 0.120(6) 1 d PDU A 2
H29D H -0.1336 0.8022 1.5412 0.187 Uiso 0.120(6) 1 calc PR A 2
H29E H -0.1019 0.8431 1.4269 0.187 Uiso 0.120(6) 1 calc PR A 2
H29F H -0.1082 0.9164 1.4763 0.187 Uiso 0.120(6) 1 calc PR A 2
S6 S 0.5250(3) 0.6695(4) 0.7688(5) 0.101(2) Uani 0.752(7) 1 d PDU B 1
S7 S 0.4768(5) 0.4734(5) 0.7810(7) 0.180(4) Uani 0.752(7) 1 d PDU B 1
C30 C 0.448(2) 0.5940(16) 0.767(4) 0.105(6) Uani 0.752(7) 1 d PDU B 1
C31 C 0.584(2) 0.437(2) 0.836(3) 0.28(2) Uani 0.752(7) 1 d PDU B 1
H31A H 0.6058 0.3692 0.8447 0.423 Uiso 0.752(7) 1 calc PR B 1
H31B H 0.5616 0.4410 0.8981 0.423 Uiso 0.752(7) 1 calc PR B 1
H31C H 0.6419 0.4815 0.7935 0.423 Uiso 0.752(7) 1 calc PR B 1
S6' S 0.459(3) 0.5681(19) 0.783(4) 0.137(7) Uani 0.248(7) 1 d PDU B 2
S7' S 0.5867(14) 0.6541(17) 0.8493(17) 0.168(8) Uani 0.248(7) 1 d PDU B 2
C30' C 0.493(5) 0.661(3) 0.798(7) 0.126(9) Uani 0.248(7) 1 d PDU B 2
C31' C 0.623(5) 0.520(3) 0.899(5) 0.17(3) Uani 0.248(7) 1 d PDU B 2
H31D H 0.6724 0.5104 0.9334 0.250 Uiso 0.248(7) 1 calc PR B 2
H31E H 0.6525 0.4992 0.8465 0.250 Uiso 0.248(7) 1 calc PR B 2
H31F H 0.5617 0.4811 0.9433 0.250 Uiso 0.248(7) 1 calc PR B 2
S8 S 0.2496(4) 1.2946(4) 0.5342(3) 0.0707(14) Uani 0.676(6) 1 d PDU C 1
S9 S 0.0565(4) 1.3794(4) 0.4823(4) 0.102(2) Uani 0.676(6) 1 d PDU C 1
C32 C 0.1315(11) 1.3410(14) 0.5592(11) 0.062(4) Uani 0.676(6) 1 d PDU C 1
C33 C 0.1358(18) 1.352(2) 0.3773(13) 0.142(10) Uani 0.676(6) 1 d PDU C 1
H33A H 0.0984 1.3723 0.3301 0.213 Uiso 0.676(6) 1 calc PR C 1
H33B H 0.1503 1.2813 0.3990 0.213 Uiso 0.676(6) 1 calc PR C 1
H33C H 0.1999 1.3884 0.3479 0.213 Uiso 0.676(6) 1 calc PR C 1
S8' S 0.0776(7) 1.3657(9) 0.5608(7) 0.065(3) Uani 0.324(6) 1 d PDU C 2
S9' S 0.2804(7) 1.3065(8) 0.4569(7) 0.081(3) Uani 0.324(6) 1 d PDU C 2
C32' C 0.1954(17) 1.318(3) 0.5574(16) 0.058(7) Uani 0.324(6) 1 d PDU C 2
C33' C 0.209(3) 1.354(4) 0.365(2) 0.113(15) Uani 0.324(6) 1 d PDU C 2
H33D H 0.2528 1.3497 0.3058 0.169 Uiso 0.324(6) 1 calc PR C 2
H33E H 0.1890 1.4227 0.3525 0.169 Uiso 0.324(6) 1 calc PR C 2
H33F H 0.1479 1.3141 0.3897 0.169 Uiso 0.324(6) 1 calc PR C 2
C1 C 0.1372(9) 1.1191(10) 1.1352(9) 0.072(3) Uani 1 1 d . A .
O1 O 0.0892(7) 1.1755(8) 1.0909(7) 0.099(3) Uani 1 1 d . . .
C2 C 0.2437(8) 1.0968(9) 1.2649(8) 0.076(3) Uani 1 1 d . A .
O2 O 0.2608(7) 1.1388(7) 1.3037(7) 0.104(3) Uani 1 1 d . . .
C3 C 0.3350(8) 1.0732(9) 1.1042(7) 0.069(3) Uani 1 1 d . A .
O3 O 0.4063(7) 1.1038(8) 1.0396(6) 0.115(3) Uani 1 1 d . . .
C4 C 0.3047(12) 0.7197(14) 1.3571(11) 0.108(5) Uani 1 1 d . . .
O4 O 0.3175(12) 0.6342(10) 1.3890(10) 0.172(6) Uani 1 1 d . A .
C5 C 0.3304(9) 0.8960(10) 1.3790(9) 0.085(3) Uani 1 1 d . . .
O5 O 0.3507(6) 0.9204(8) 1.4305(6) 0.105(3) Uani 1 1 d . A .
C6 C 0.4191(10) 0.8730(11) 1.2166(9) 0.089(4) Uani 1 1 d . . .
O6 O 0.5007(7) 0.8809(9) 1.1656(7) 0.119(4) Uani 1 1 d . A .
C7 C 0.4584(9) 0.8690(10) 0.7829(11) 0.096(4) Uani 1 1 d . B .
O7 O 0.4831(7) 0.9098(8) 0.8184(8) 0.123(3) Uani 1 1 d . . .
C8 C 0.3265(9) 0.9029(9) 0.6775(8) 0.066(3) Uani 1 1 d . B .
O8 O 0.2716(7) 0.9628(7) 0.6481(6) 0.095(3) Uani 1 1 d . . .
C9 C 0.5167(11) 0.8536(11) 0.6013(12) 0.101(4) Uani 1 1 d . B .
O9 O 0.5746(9) 0.8816(10) 0.5283(8) 0.156(5) Uani 1 1 d . . .
C10 C 0.2603(9) 0.5466(9) 0.7655(8) 0.072(3) Uani 1 1 d . . .
O10 O 0.2171(8) 0.4756(7) 0.7961(7) 0.118(3) Uani 1 1 d . B .
C11 C 0.2277(9) 0.7378(10) 0.6715(8) 0.074(3) Uani 1 1 d . . .
O11 O 0.1648(7) 0.7846(8) 0.6367(7) 0.104(3) Uani 1 1 d . B .
C12 C 0.4066(10) 0.6758(9) 0.5988(10) 0.085(3) Uani 1 1 d . . .
O12 O 0.4566(8) 0.6852(8) 0.5227(7) 0.125(4) Uani 1 1 d . B .
C13 C 0.3509(11) 1.1753(10) 0.6742(10) 0.092(4) Uani 1 1 d . C .
O13 O 0.4105(8) 1.1130(9) 0.6720(8) 0.125(4) Uani 1 1 d . . .
C14 C 0.2607(7) 1.2533(7) 0.7981(8) 0.059(2) Uani 1 1 d . C .
O14 O 0.2652(6) 1.2435(6) 0.8721(6) 0.086(2) Uani 1 1 d . . .
C15 C 0.3311(10) 1.3817(10) 0.6235(8) 0.090(4) Uani 1 1 d . C .
O15 O 0.3807(8) 1.4515(8) 0.5854(7) 0.127(4) Uani 1 1 d . . .
C16 C -0.0631(15) 1.3590(10) 0.7033(13) 0.129(6) Uani 1 1 d . . .
O16 O -0.1527(9) 1.3660(8) 0.7151(12) 0.190(7) Uani 1 1 d . C .
C17 C 0.0424(9) 1.3386(8) 0.8161(10) 0.077(3) Uani 1 1 d . . .
O17 O 0.0202(7) 1.3338(7) 0.8952(7) 0.106(3) Uani 1 1 d . C .
C18 C 0.1145(10) 1.4713(9) 0.6401(9) 0.087(4) Uani 1 1 d . . .
O18 O 0.1368(8) 1.5537(7) 0.6091(7) 0.123(4) Uani 1 1 d . C .
Cl1 Cl 0.9577(15) 0.6097(16) 0.8479(16) 0.162(7) Uani 0.25 1 d PDU D 3
Cl2 Cl 0.7374(15) 0.614(3) 0.922(2) 0.249(13) Uani 0.25 1 d PDU D 3
C34 C 0.847(2) 0.5395(18) 0.916(4) 0.145(17) Uani 0.25 1 d PDU D 3
H34A H 0.8512 0.4980 0.9813 0.174 Uiso 0.25 1 calc PR D 3
H34B H 0.8417 0.4952 0.8866 0.174 Uiso 0.25 1 calc PRU D 3

loop_
_atom_site_aniso_label
_atom_site_aniso_U_11
_atom_site_aniso_U_22
_atom_site_aniso_U_33
_atom_site_aniso_U_23
_atom_site_aniso_U_13
_atom_site_aniso_U_12
Fe1 0.0400(7) 0.0919(11) 0.0605(9) -0.0496(8) -0.0072(6) -0.0090(7)
Fe2 0.0681(10) 0.1025(13) 0.0578(9) -0.0395(9) -0.0252(7) -0.0061(9)
Fe3 0.0495(9) 0.0841(11) 0.1042(12) -0.0589(10) -0.0147(8) -0.0109(8)
Fe4 0.0609(9) 0.0720(10) 0.0875(11) -0.0548(9) -0.0148(8) -0.0040(7)
Fe5 0.0714(10) 0.0746(10) 0.0552(9) -0.0323(8) 0.0031(7) -0.0284(8)
Fe6 0.0869(12) 0.0561(9) 0.0954(12) -0.0114(9) -0.0505(10) -0.0161(8)
S1 0.0561(15) 0.0863(19) 0.0569(15) -0.0403(14) -0.0186(11) -0.0088(13)
S2 0.0638(16) 0.0631(16) 0.0748(17) -0.0430(14) -0.0251(13) 0.0028(12)
S3 0.0771(17) 0.0573(16) 0.0574(15) -0.0136(12) -0.0277(13) -0.0222(13)
C19 0.050(5) 0.067(6) 0.045(5) -0.034(5) -0.014(4) -0.001(5)
C20 0.054(6) 0.062(6) 0.059(6) -0.033(5) -0.016(5) 0.001(5)
C21 0.050(5) 0.058(6) 0.041(5) -0.029(4) -0.009(4) -0.008(5)
C22 0.044(5) 0.053(6) 0.047(5) -0.019(4) -0.016(4) -0.007(4)
C23 0.047(5) 0.051(5) 0.036(5) -0.019(4) -0.003(4) -0.015(4)
C24 0.047(5) 0.057(6) 0.057(6) -0.037(5) -0.011(4) -0.006(4)
C25 0.060(6) 0.089(8) 0.074(7) -0.059(6) -0.028(5) 0.016(5)
C26 0.052(6) 0.068(6) 0.068(6) -0.038(5) -0.016(5) -0.005(5)
C27 0.042(5) 0.056(6) 0.060(6) -0.020(5) -0.008(4) -0.006(4)
S4 0.0576(19) 0.094(3) 0.054(2) -0.0245(18) -0.0136(15) -0.0111(16)
S5 0.045(2) 0.101(3) 0.0603(19) -0.0414(17) -0.0095(15) 0.0036(16)
C28 0.032(6) 0.090(8) 0.049(6) -0.048(6) -0.002(5) 0.001(5)
C29 0.042(6) 0.153(13) 0.066(7) -0.059(8) 0.012(5) -0.016(7)
S4' 0.050(15) 0.089(14) 0.085(13) -0.060(10) -0.010(12) 0.007(11)
S5' 0.097(16) 0.129(17) 0.075(14) -0.037(11) -0.013(13) -0.038(14)
C28' 0.062(18) 0.097(19) 0.069(19) -0.037(16) -0.023(16) -0.012(15)
C29' 0.075(17) 0.14(6) 0.09(5) -0.05(5) 0.05(3) 0.01(4)
S6 0.059(3) 0.105(4) 0.180(5) -0.091(4) -0.052(3) 0.020(2)
S7 0.147(6) 0.114(5) 0.361(11) -0.152(6) -0.128(6) 0.055(4)
C30 0.066(11) 0.103(10) 0.212(16) -0.126(12) -0.052(10) 0.037(8)
C31 0.18(3) 0.22(3) 0.52(6) -0.19(3) -0.21(3) 0.14(3)
S6' 0.090(12) 0.122(14) 0.220(17) -0.097(15) -0.052(11) 0.037(11)
S7' 0.096(11) 0.180(16) 0.222(18) -0.048(14) -0.084(12) -0.009(11)
C30' 0.079(18) 0.127(17) 0.20(2) -0.083(16) -0.067(14) 0.036(16)
C31' 0.16(6) 0.20(3) 0.14(5) -0.04(4) -0.11(4) 0.03(4)
S8 0.075(3) 0.089(3) 0.041(3) -0.027(2) -0.011(2) 0.007(2)
S9 0.127(4) 0.105(4) 0.100(4) -0.048(3) -0.075(3) 0.036(3)
C32 0.070(11) 0.049(12) 0.057(8) -0.009(7) -0.026(9) 0.004(11)
C33 0.18(3) 0.17(2) 0.105(15) -0.075(16) -0.068(16) 0.01(2)
S8' 0.064(6) 0.066(7) 0.068(6) -0.031(5) -0.027(5) 0.015(5)
S9' 0.070(6) 0.105(7) 0.065(7) -0.043(5) -0.013(5) 0.019(5)
C32' 0.064(13) 0.067(16) 0.042(11) -0.023(11) -0.019(11) 0.013(14)
C33' 0.12(3) 0.17(4) 0.052(17) -0.05(2) -0.024(18) -0.03(3)
C1 0.057(7) 0.094(9) 0.078(8) -0.055(7) -0.007(6) -0.004(6)
O1 0.079(6) 0.123(8) 0.104(7) -0.050(6) -0.037(5) 0.014(5)
C2 0.058(6) 0.109(9) 0.085(8) -0.064(7) -0.010(5) -0.018(6)
O2 0.096(6) 0.138(8) 0.117(7) -0.091(6) -0.024(5) -0.011(5)
C3 0.053(6) 0.104(9) 0.060(6) -0.050(6) 0.001(5) -0.019(6)
O3 0.076(6) 0.201(11) 0.070(5) -0.064(6) 0.006(5) -0.045(6)
C4 0.131(12) 0.119(13) 0.099(11) -0.049(10) -0.057(9) -0.005(11)
O4 0.265(17) 0.103(9) 0.168(12) -0.041(9) -0.109(12) 0.003(10)
C5 0.072(8) 0.119(10) 0.080(8) -0.061(8) -0.015(6) -0.002(7)
O5 0.094(6) 0.173(9) 0.093(6) -0.088(6) -0.033(5) -0.008(6)
C6 0.069(8) 0.152(12) 0.080(8) -0.072(8) -0.037(7) 0.016(8)
O6 0.068(6) 0.211(12) 0.110(7) -0.104(8) -0.020(5) 0.017(6)
C7 0.066(7) 0.105(10) 0.148(12) -0.086(10) -0.017(7) -0.013(7)
O7 0.101(7) 0.158(9) 0.168(9) -0.107(8) -0.046(6) -0.025(6)
C8 0.060(7) 0.071(8) 0.070(7) -0.035(6) -0.006(5) -0.025(6)
O8 0.079(6) 0.088(6) 0.103(7) -0.027(5) -0.025(5) 0.000(5)
C9 0.082(9) 0.117(11) 0.130(12) -0.081(10) -0.017(9) -0.013(8)
O9 0.117(9) 0.187(12) 0.132(9) -0.083(9) 0.051(7) -0.057(8)
C10 0.077(7) 0.065(7) 0.092(8) -0.053(7) -0.015(6) -0.003(6)
O10 0.132(8) 0.088(7) 0.140(8) -0.056(6) -0.020(6) -0.034(6)
C11 0.059(7) 0.116(10) 0.080(8) -0.077(8) -0.006(6) -0.012(7)
O11 0.093(7) 0.141(8) 0.117(7) -0.079(6) -0.051(6) 0.015(6)
C12 0.091(9) 0.080(8) 0.094(9) -0.056(7) -0.004(7) -0.014(7)
O12 0.114(7) 0.157(10) 0.107(7) -0.091(7) 0.027(6) -0.029(6)
C13 0.100(10) 0.078(9) 0.099(9) -0.055(8) 0.003(8) -0.021(7)
O13 0.115(8) 0.132(9) 0.146(9) -0.087(8) -0.012(7) -0.018(7)
C14 0.052(6) 0.059(6) 0.069(7) -0.034(5) -0.006(5) -0.013(5)
O14 0.090(6) 0.105(6) 0.076(5) -0.047(5) -0.025(4) -0.012(4)
C15 0.094(9) 0.091(9) 0.075(8) -0.040(7) 0.013(6) -0.041(8)
O15 0.123(8) 0.109(7) 0.132(8) -0.059(6) 0.020(6) -0.059(6)
C16 0.163(16) 0.060(9) 0.179(16) -0.024(9) -0.097(14) -0.017(10)
O16 0.117(9) 0.096(8) 0.36(2) -0.056(10) -0.129(12) -0.003(7)
C17 0.065(7) 0.053(7) 0.092(9) -0.013(7) -0.016(7) -0.004(5)
O17 0.105(7) 0.085(6) 0.107(7) -0.042(6) 0.001(6) -0.010(5)
C18 0.100(9) 0.063(8) 0.102(9) -0.020(7) -0.047(7) -0.014(7)
O18 0.160(9) 0.059(6) 0.143(9) -0.011(6) -0.065(7) -0.034(6)
Cl1 0.170(11) 0.166(10) 0.179(10) -0.109(8) -0.034(8) 0.001(8)
Cl2 0.257(16) 0.251(16) 0.238(15) -0.090(10) -0.079(10) -0.015(9)
C34 0.147(18) 0.138(18) 0.141(18) -0.056(11) -0.036(10) 0.008(10)

loop_
_geom_bond_atom_site_label_1
_geom_bond_atom_site_label_2
_geom_bond_distance
_geom_bond_site_symmetry_2
_geom_bond_publ_flag
Fe1 C2 1.781(11) . ?
Fe1 C1 1.799(14) . ?
Fe1 C3 1.804(10) . ?
Fe1 C28 1.988(10) . ?
Fe1 S4' 2.14(3) . ?
Fe1 S1 2.265(3) . ?
Fe1 C28' 2.49(3) . ?
Fe1 Fe2 2.618(2) . ?
Fe2 C6 1.786(13) . ?
Fe2 C5 1.816(12) . ?
Fe2 C4 1.817(18) . ?
Fe2 S1 2.253(3) . ?
Fe2 S4 2.276(3) . ?
Fe2 C28' 2.49(4) . ?
Fe3 C7 1.819(13) . ?
Fe3 C8 1.830(14) . ?
Fe3 C9 1.866(16) . ?
Fe3 C30' 2.22(3) . ?
Fe3 S2 2.242(3) . ?
Fe3 S6 2.280(5) . ?
Fe3 Fe4 2.620(2) . ?
Fe4 C11 1.779(14) . ?
Fe4 C12 1.780(13) . ?
Fe4 C10 1.815(12) . ?
Fe4 C30 1.981(19) . ?
Fe4 S2 2.253(3) . ?
Fe4 S6' 2.32(2) . ?
Fe5 C13 1.761(15) . ?
Fe5 C14 1.775(11) . ?
Fe5 C15 1.793(12) . ?
Fe5 C32' 2.19(2) . ?
Fe5 S8 2.243(5) . ?
Fe5 S3 2.245(3) . ?
Fe5 Fe6 2.607(3) . ?
Fe6 C16 1.756(19) . ?
Fe6 C17 1.773(14) . ?
Fe6 C18 1.782(13) . ?
Fe6 S8' 2.010(10) . ?
Fe6 C32 2.090(15) . ?
Fe6 S3 2.236(3) . ?
Fe6 C32' 2.460(17) . ?
S1 C25 1.826(9) . ?
S2 C26 1.838(9) . ?
S3 C27 1.811(9) . ?
C19 C24 1.391(12) . ?
C19 C20 1.402(12) . ?
C19 C25 1.512(12) . ?
C20 C21 1.407(12) . ?
C20 H20A 0.9300 . ?
C21 C22 1.368(12) . ?
C21 C26 1.520(12) . ?
C22 C23 1.377(11) . ?
C22 H22A 0.9300 . ?
C23 C24 1.384(11) . ?
C23 C27 1.506(12) . ?
C24 H24A 0.9300 . ?
C25 H25A 0.9700 . ?
C25 H25B 0.9700 . ?
C26 H26A 0.9700 . ?
C26 H26B 0.9700 . ?
C27 H27A 0.9700 . ?
C27 H27B 0.9700 . ?
S4 C28 1.654(12) . ?
S5 C28 1.695(10) . ?
S5 C29 1.818(11) . ?
C29 H29A 0.9600 . ?
C29 H29B 0.9600 . ?
C29 H29C 0.9600 . ?
S4' C28' 1.640(19) . ?
S5' C28' 1.696(18) . ?
S5' C29' 1.834(19) . ?
C29' H29D 0.9600 . ?
C29' H29E 0.9600 . ?
C29' H29F 0.9600 . ?
S6 C30 1.655(16) . ?
S7 C30 1.695(15) . ?
S7 C31 1.842(16) . ?
C31 H31A 0.9600 . ?
C31 H31B 0.9600 . ?
C31 H31C 0.9600 . ?
S6' C30' 1.643(19) . ?
S7' C30' 1.695(17) . ?
S7' C31' 1.841(18) . ?
C31' H31D 0.9600 . ?
C31' H31E 0.9600 . ?
C31' H31F 0.9600 . ?
S8 C32 1.644(14) . ?
S9 C32 1.703(13) . ?
S9 C33 1.840(15) . ?
C33 H33A 0.9600 . ?
C33 H33B 0.9600 . ?
C33 H33C 0.9600 . ?
S8' C32' 1.645(17) . ?
S9' C32' 1.700(15) . ?
S9' C33' 1.844(17) . ?
C33' H33D 0.9600 . ?
C33' H33E 0.9600 . ?
C33' H33F 0.9600 . ?
C1 O1 1.117(12) . ?
C2 O2 1.134(11) . ?
C3 O3 1.129(11) . ?
C4 O4 1.148(17) . ?
C5 O5 1.141(12) . ?
C6 O6 1.127(13) . ?
C7 O7 1.127(13) . ?
C8 O8 1.111(12) . ?
C9 O9 1.103(15) . ?
C10 O10 1.110(12) . ?
C11 O11 1.150(13) . ?
C12 O12 1.135(13) . ?
C13 O13 1.137(14) . ?
C14 O14 1.140(11) . ?
C15 O15 1.131(13) . ?
C16 O16 1.167(18) . ?
C17 O17 1.163(14) . ?
C18 O18 1.143(13) . ?
Cl1 C34 1.714(10) . ?
Cl2 C34 1.719(10) . ?
C34 H34A 0.9700 . ?
C34 H34B 0.9700 . ?
